data_4073173
loop_
_publ_author_name
'Song, Li-Cheng'
'Tang, Ming-Yi'
'Mei, Shu-Zhen'
'Huang, Jin-Hua'
'Hu, Qing-Mei'

_publ_section_title
;
 The Active Site Model for Iron-Only Hydrogenases Coordinatively Bonded to
 a Metalloporphyrin Photosensitizer
;
_journal_issue 7
_journal_name_full Organometallics
_journal_page_first 1575
_journal_paper_doi 10.1021/om070133u
_journal_volume 26
_journal_year 2007
_chemical_formula_sum 'C16 H13 Fe2 N O8 S2'
_chemical_formula_weight 523.09
_chemical_name_systematic
; 
 ? 
;
_space_group_IT_number 2
_symmetry_cell_setting triclinic
_symmetry_space_group_name_Hall '-P 1'
_symmetry_space_group_name_H-M 'P -1'
_atom_sites_solution_hydrogens geom
_atom_sites_solution_primary direct
_atom_sites_solution_secondary difmap
_audit_creation_method SHELXL-97
_cell_angle_alpha 109.240(5)
_cell_angle_beta 100.532(6)
_cell_angle_gamma 94.429(6)
_cell_formula_units_Z 2
_cell_length_a 8.232(3)
_cell_length_b 10.999(4)
_cell_length_c 13.091(5)
_cell_measurement_reflns_used 2049
_cell_measurement_temperature 294(2)
_cell_measurement_theta_max 27.03
_cell_measurement_theta_min 3.02
_cell_volume 1088.1(7)
_computing_cell_refinement 'Bruker SMART'
_computing_data_collection 'Bruker SMART'
_computing_data_reduction 'Bruker SAINT'
_computing_molecular_graphics 'Bruker SHELXTL'
_computing_publication_material 'Bruker SHELXTL'
_computing_structure_refinement 'SHELXL-97 (Sheldrick, 1997)'
_computing_structure_solution 'SHELXS-97 (Sheldrick, 1990)'
_diffrn_ambient_temperature 294(2)
_diffrn_measured_fraction_theta_full 0.992
_diffrn_measured_fraction_theta_max 0.992
_diffrn_measurement_device_type 'CCD area detector'
_diffrn_measurement_method 'phi and omega scans'
_diffrn_radiation_monochromator graphite
_diffrn_radiation_source 'fine-focus sealed tube'
_diffrn_radiation_type MoK\a
_diffrn_radiation_wavelength 0.71073
_diffrn_reflns_av_R_equivalents 0.0235
_diffrn_reflns_av_sigmaI/netI 0.0514
_diffrn_reflns_limit_h_max 7
_diffrn_reflns_limit_h_min -9
_diffrn_reflns_limit_k_max 11
_diffrn_reflns_limit_k_min -13
_diffrn_reflns_limit_l_max 15
_diffrn_reflns_limit_l_min -15
_diffrn_reflns_number 5495
_diffrn_reflns_theta_full 25.00
_diffrn_reflns_theta_max 25.00
_diffrn_reflns_theta_min 1.69
_exptl_absorpt_coefficient_mu 1.565
_exptl_absorpt_correction_T_max 1.000000
_exptl_absorpt_correction_T_min 0.689878
_exptl_absorpt_correction_type multi-scan
_exptl_absorpt_process_details SADABS
_exptl_crystal_density_diffrn 1.596
_exptl_crystal_density_meas ?
_exptl_crystal_density_method 'not measured'
_exptl_crystal_F_000 528
_exptl_crystal_size_max 0.22
_exptl_crystal_size_mid 0.14
_exptl_crystal_size_min 0.12
_refine_diff_density_max 0.479
_refine_diff_density_min -0.323
_refine_diff_density_rms 0.074
_refine_ls_extinction_method none
_refine_ls_goodness_of_fit_ref 0.998
_refine_ls_hydrogen_treatment constr
_refine_ls_matrix_type full
_refine_ls_number_parameters 264
_refine_ls_number_reflns 3809
_refine_ls_number_restraints 0
_refine_ls_restrained_S_all 0.998
_refine_ls_R_factor_all 0.0653
_refine_ls_R_factor_gt 0.0392
_refine_ls_shift/su_max 0.001
_refine_ls_shift/su_mean 0.000
_refine_ls_structure_factor_coef Fsqd
_refine_ls_weighting_details 'calc w=1/[\s^2^(Fo^2^)+(0.0577P)^2^+0.0000P] where P=(Fo^2^+2Fc^2^)/3'
_refine_ls_weighting_scheme calc
_refine_ls_wR_factor_gt 0.0910
_refine_ls_wR_factor_ref 0.1056
_reflns_number_gt 2729
_reflns_number_total 3809
_reflns_threshold_expression >2sigma(I)
_cod_data_source_file om070133usi20070210_110751.cif
_cod_data_source_block 060430a
_cod_depositor_comments
;
The following automatic conversions were performed:

'_symmetry_cell_setting' value 'Triclinic' changed to 'triclinic'
according to /home/saulius/struct/CIF-dictionaries/cif_core.dic
dictionary named 'cif_core.dic' version 2.4.1 from
2010-06-29.

'_exptl_absorpt_correction_type' value 'MULTI-SCAN'
changed to 'multi-scan' according to
/home/saulius/struct/CIF-dictionaries/cif_core.dic dictionary named
'cif_core.dic' version 2.4.1 from
2010-06-29.

'_refine_ls_hydrogen_treatment' value 'CONSTR' changed
to 'constr' according to
/home/saulius/struct/CIF-dictionaries/cif_core.dic dictionary named
'cif_core.dic' version 2.4.1 from 2010-06-29.

Automatic conversion script
Id: cif_fix_values 1715 2011-07-08 13:25:40Z adriana 

The following automatic conversions were performed:

'_exptl_crystal_density_meas' value 'none' was changed to '?' - the
value is perceived as not measured.

Automatic conversion script
Id: cif_fix_values 3008 2015-01-20 13:52:24Z robertas 
;
_cod_original_cell_volume 1088.2(7)
_cod_original_sg_symbol_H-M P-1
_cod_database_code 4073173

loop_
_symmetry_equiv_pos_as_xyz
'x, y, z'
'-x, -y, -z'

loop_
_atom_site_label
_atom_site_type_symbol
_atom_site_fract_x
_atom_site_fract_y
_atom_site_fract_z
_atom_site_U_iso_or_equiv
_atom_site_adp_type
_atom_site_occupancy
_atom_site_symmetry_multiplicity
_atom_site_calc_flag
_atom_site_refinement_flags
Fe1 Fe 0.26220(7) -0.15680(5) 0.11389(4) 0.03615(17) Uani 1 1 d .
Fe2 Fe -0.01667(7) -0.20763(6) 0.16147(4) 0.03964(18) Uani 1 1 d .
S1 S 0.06865(11) -0.01762(9) 0.13763(7) 0.0347(2) Uani 1 1 d .
S2 S 0.23712(12) -0.16205(10) 0.28490(8) 0.0375(2) Uani 1 1 d .
O1 O 0.5791(4) 0.0133(4) 0.1406(3) 0.0827(11) Uani 1 1 d .
O2 O 0.1398(4) -0.2337(3) -0.1304(2) 0.0596(8) Uani 1 1 d .
O3 O 0.4017(6) -0.4054(4) 0.0724(3) 0.1011(15) Uani 1 1 d .
O4 O -0.2680(5) -0.2699(4) -0.0516(3) 0.0977(13) Uani 1 1 d .
O5 O -0.0152(5) -0.4881(4) 0.1356(3) 0.0910(12) Uani 1 1 d .
O6 O -0.2458(4) -0.1383(4) 0.3179(3) 0.0769(10) Uani 1 1 d .
O7 O 0.5606(3) 0.1452(3) 0.4245(2) 0.0532(8) Uani 1 1 d .
N1 N 0.2800(4) 0.1128(3) 0.3508(2) 0.0342(7) Uani 1 1 d .
C1 C 0.4564(6) -0.0497(4) 0.1339(3) 0.0497(11) Uani 1 1 d .
C2 C 0.1889(5) -0.2008(4) -0.0358(3) 0.0426(10) Uani 1 1 d .
C3 C 0.3480(6) -0.3089(5) 0.0898(4) 0.0575(12) Uani 1 1 d .
C4 C -0.1716(6) -0.2474(4) 0.0312(4) 0.0568(12) Uani 1 1 d .
C5 C -0.0178(6) -0.3796(5) 0.1449(4) 0.0559(12) Uani 1 1 d .
C6 C -0.1579(5) -0.1638(4) 0.2577(4) 0.0501(11) Uani 1 1 d .
C7 C 0.1370(4) 0.1240(4) 0.2700(3) 0.0357(9) Uani 1 1 d .
H7A H 0.1654 0.2008 0.2522 0.043 Uiso 1 1 calc R
H7B H 0.0429 0.1381 0.3054 0.043 Uiso 1 1 calc R
C8 C 0.2544(5) 0.0049(4) 0.3909(3) 0.0397(9) Uani 1 1 d .
H8A H 0.1532 0.0106 0.4192 0.048 Uiso 1 1 calc R
H8B H 0.3467 0.0155 0.4525 0.048 Uiso 1 1 calc R
C9 C 0.4393(4) 0.1818(4) 0.3760(3) 0.0362(9) Uani 1 1 d .
C10 C 0.4624(5) 0.3054(4) 0.3489(3) 0.0381(9) Uani 1 1 d .
C11 C 0.3585(5) 0.4027(4) 0.3735(3) 0.0473(10) Uani 1 1 d .
H11 H 0.2651 0.3884 0.4010 0.057 Uiso 1 1 calc R
C12 C 0.3941(6) 0.5207(4) 0.3570(4) 0.0585(12) Uani 1 1 d .
H12 H 0.3258 0.5846 0.3749 0.070 Uiso 1 1 calc R
C13 C 0.5320(7) 0.5423(5) 0.3139(4) 0.0653(14) Uani 1 1 d .
H13 H 0.5554 0.6201 0.3022 0.078 Uiso 1 1 calc R
C14 C 0.6345(6) 0.4463(5) 0.2885(4) 0.0648(14) Uani 1 1 d .
H14 H 0.7255 0.4601 0.2587 0.078 Uiso 1 1 calc R
C15 C 0.6021(5) 0.3291(4) 0.3071(3) 0.0506(11) Uani 1 1 d .
H15 H 0.6734 0.2671 0.2917 0.061 Uiso 1 1 calc R
O8 O 0.0862(4) 0.8251(4) 0.5335(3) 0.0793(11) Uani 1 1 d .
H8 H 0.1883 0.8319 0.5439 0.119 Uiso 1 1 calc R
C16 C 0.0165(6) 0.6949(6) 0.4747(5) 0.0786(16) Uani 1 1 d .
H16A H 0.0533 0.6424 0.5177 0.118 Uiso 1 1 calc R
H16B H 0.0515 0.6656 0.4056 0.118 Uiso 1 1 calc R
H16C H -0.1032 0.6874 0.4603 0.118 Uiso 1 1 calc R

loop_
_atom_site_aniso_label
_atom_site_aniso_U_11
_atom_site_aniso_U_22
_atom_site_aniso_U_33
_atom_site_aniso_U_23
_atom_site_aniso_U_13
_atom_site_aniso_U_12
Fe1 0.0408(3) 0.0358(3) 0.0344(3) 0.0120(2) 0.0133(2) 0.0108(2)
Fe2 0.0405(3) 0.0369(3) 0.0363(3) 0.0077(3) 0.0081(2) -0.0007(2)
S1 0.0379(5) 0.0350(5) 0.0288(5) 0.0092(4) 0.0045(4) 0.0077(4)
S2 0.0448(6) 0.0355(6) 0.0355(5) 0.0161(4) 0.0097(4) 0.0073(4)
O1 0.062(2) 0.082(3) 0.094(3) 0.016(2) 0.029(2) -0.012(2)
O2 0.079(2) 0.063(2) 0.0388(18) 0.0161(15) 0.0168(16) 0.0233(17)
O3 0.155(4) 0.081(3) 0.091(3) 0.035(2) 0.050(3) 0.079(3)
O4 0.090(3) 0.102(3) 0.068(2) 0.016(2) -0.026(2) -0.016(2)
O5 0.130(3) 0.040(2) 0.099(3) 0.018(2) 0.029(2) 0.002(2)
O6 0.069(2) 0.090(3) 0.076(2) 0.023(2) 0.037(2) 0.012(2)
O7 0.0360(15) 0.057(2) 0.0673(19) 0.0299(16) -0.0009(14) 0.0046(13)
N1 0.0353(17) 0.0345(18) 0.0307(16) 0.0115(14) 0.0033(13) 0.0030(14)
C1 0.050(3) 0.051(3) 0.048(3) 0.014(2) 0.015(2) 0.013(2)
C2 0.049(2) 0.038(2) 0.044(2) 0.012(2) 0.017(2) 0.0179(19)
C3 0.074(3) 0.055(3) 0.049(3) 0.020(2) 0.021(2) 0.022(3)
C4 0.059(3) 0.047(3) 0.053(3) 0.010(2) 0.005(2) -0.008(2)
C5 0.064(3) 0.051(3) 0.047(3) 0.011(2) 0.013(2) -0.004(2)
C6 0.044(3) 0.049(3) 0.051(3) 0.012(2) 0.010(2) -0.005(2)
C7 0.038(2) 0.030(2) 0.036(2) 0.0080(17) 0.0053(17) 0.0053(16)
C8 0.046(2) 0.040(2) 0.030(2) 0.0108(18) 0.0060(17) 0.0016(18)
C9 0.035(2) 0.036(2) 0.031(2) 0.0044(17) 0.0063(16) 0.0044(17)
C10 0.045(2) 0.035(2) 0.031(2) 0.0084(17) 0.0060(17) 0.0024(18)
C11 0.046(2) 0.043(3) 0.049(2) 0.012(2) 0.011(2) 0.003(2)
C12 0.069(3) 0.036(3) 0.059(3) 0.010(2) 0.001(2) 0.005(2)
C13 0.089(4) 0.043(3) 0.061(3) 0.025(2) 0.004(3) -0.009(3)
C14 0.068(3) 0.060(3) 0.068(3) 0.022(3) 0.026(3) -0.010(3)
C15 0.051(3) 0.048(3) 0.053(3) 0.014(2) 0.021(2) 0.003(2)
O8 0.0492(19) 0.090(3) 0.094(3) 0.023(2) 0.023(2) 0.0077(19)
C16 0.063(3) 0.090(5) 0.077(4) 0.021(3) 0.023(3) -0.004(3)

loop_
_atom_type_symbol
_atom_type_description
_atom_type_scat_dispersion_real
_atom_type_scat_dispersion_imag
_atom_type_scat_source
C C 0.0033 0.0016 'International Tables Vol C Tables 4.2.6.8 and 6.1.1.4'
H H 0.0000 0.0000 'International Tables Vol C Tables 4.2.6.8 and 6.1.1.4'
N N 0.0061 0.0033 'International Tables Vol C Tables 4.2.6.8 and 6.1.1.4'
O O 0.0106 0.0060 'International Tables Vol C Tables 4.2.6.8 and 6.1.1.4'
S S 0.1246 0.1234 'International Tables Vol C Tables 4.2.6.8 and 6.1.1.4'
Fe Fe 0.3463 0.8444 'International Tables Vol C Tables 4.2.6.8 and 6.1.1.4'

loop_
_geom_angle_atom_site_label_1
_geom_angle_atom_site_label_2
_geom_angle_atom_site_label_3
_geom_angle
C3 Fe1 C2 89.36(18)
C3 Fe1 C1 97.9(2)
C2 Fe1 C1 99.09(19)
C3 Fe1 S1 158.68(16)
C2 Fe1 S1 88.27(12)
C1 Fe1 S1 103.44(14)
C3 Fe1 S2 87.98(14)
C2 Fe1 S2 153.06(14)
C1 Fe1 S2 107.83(14)
S1 Fe1 S2 84.62(4)
C3 Fe1 Fe2 103.38(16)
C2 Fe1 Fe2 98.52(13)
C1 Fe1 Fe2 152.43(13)
S1 Fe1 Fe2 56.13(4)
S2 Fe1 Fe2 56.27(3)
C4 Fe2 C5 92.2(2)
C4 Fe2 C6 98.3(2)
C5 Fe2 C6 99.7(2)
C4 Fe2 S1 86.90(15)
C5 Fe2 S1 155.24(15)
C6 Fe2 S1 104.94(14)
C4 Fe2 S2 160.66(15)
C5 Fe2 S2 88.41(14)
C6 Fe2 S2 100.70(14)
S1 Fe2 S2 84.58(4)
C4 Fe2 Fe1 104.65(15)
C5 Fe2 Fe1 100.68(14)
C6 Fe2 Fe1 148.54(13)
S1 Fe2 Fe1 55.98(3)
S2 Fe2 Fe1 56.36(4)
C7 S1 Fe1 111.94(12)
C7 S1 Fe2 113.65(13)
Fe1 S1 Fe2 67.88(4)
C8 S2 Fe2 108.61(13)
C8 S2 Fe1 112.67(12)
Fe2 S2 Fe1 67.37(4)
C9 N1 C8 119.1(3)
C9 N1 C7 124.8(3)
C8 N1 C7 115.3(3)
O1 C1 Fe1 176.2(4)
O2 C2 Fe1 177.1(4)
O3 C3 Fe1 178.7(4)
O4 C4 Fe2 178.4(4)
O5 C5 Fe2 178.7(5)
O6 C6 Fe2 179.0(4)
N1 C7 S1 116.2(2)
N1 C7 H7A 108.2
S1 C7 H7A 108.2
N1 C7 H7B 108.2
S1 C7 H7B 108.2
H7A C7 H7B 107.4
N1 C8 S2 115.2(2)
N1 C8 H8A 108.5
S2 C8 H8A 108.5
N1 C8 H8B 108.5
S2 C8 H8B 108.5
H8A C8 H8B 107.5
O7 C9 N1 120.1(3)
O7 C9 C10 120.7(3)
N1 C9 C10 119.2(3)
C15 C10 C11 118.5(4)
C15 C10 C9 118.3(3)
C11 C10 C9 122.9(3)
C12 C11 C10 120.9(4)
C12 C11 H11 119.6
C10 C11 H11 119.6
C13 C12 C11 120.0(4)
C13 C12 H12 120.0
C11 C12 H12 120.0
C12 C13 C14 119.5(4)
C12 C13 H13 120.3
C14 C13 H13 120.3
C13 C14 C15 121.0(4)
C13 C14 H14 119.5
C15 C14 H14 119.5
C10 C15 C14 120.1(4)
C10 C15 H15 120.0
C14 C15 H15 120.0
C16 O8 H8 109.5
O8 C16 H16A 109.5
O8 C16 H16B 109.5
H16A C16 H16B 109.5
O8 C16 H16C 109.5
H16A C16 H16C 109.5
H16B C16 H16C 109.5

loop_
_geom_bond_atom_site_label_1
_geom_bond_atom_site_label_2
_geom_bond_distance
Fe1 C3 1.820(5)
Fe1 C2 1.826(4)
Fe1 C1 1.834(5)
Fe1 S1 2.2854(12)
Fe1 S2 2.3042(13)
Fe1 Fe2 2.5544(11)
Fe2 C4 1.831(5)
Fe2 C5 1.831(5)
Fe2 C6 1.842(5)
Fe2 S1 2.2895(13)
Fe2 S2 2.3017(13)
S1 C7 1.864(4)
S2 C8 1.878(4)
O1 C1 1.153(5)
O2 C2 1.153(4)
O3 C3 1.151(5)
O4 C4 1.159(5)
O5 C5 1.161(5)
O6 C6 1.148(5)
O7 C9 1.249(4)
N1 C9 1.388(5)
N1 C8 1.464(5)
N1 C7 1.474(4)
C7 H7A 0.9700
C7 H7B 0.9700
C8 H8A 0.9700
C8 H8B 0.9700
C9 C10 1.521(5)
C10 C15 1.403(6)
C10 C11 1.413(5)
C11 C12 1.402(6)
C11 H11 0.9300
C12 C13 1.394(7)
C12 H12 0.9300
C13 C14 1.396(7)
C13 H13 0.9300
C14 C15 1.403(6)
C14 H14 0.9300
C15 H15 0.9300
O8 C16 1.399(6)
O8 H8 0.8200
C16 H16A 0.9600
C16 H16B 0.9600
C16 H16C 0.9600

loop_
_geom_torsion_atom_site_label_1
_geom_torsion_atom_site_label_2
_geom_torsion_atom_site_label_3
_geom_torsion_atom_site_label_4
_geom_torsion
C3 Fe1 Fe2 C4 -97.6(2)
C2 Fe1 Fe2 C4 -6.23(19)
C1 Fe1 Fe2 C4 123.0(3)
S1 Fe1 Fe2 C4 75.88(16)
S2 Fe1 Fe2 C4 -175.92(16)
C3 Fe1 Fe2 C5 -2.5(2)
C2 Fe1 Fe2 C5 88.86(19)
C1 Fe1 Fe2 C5 -141.9(3)
S1 Fe1 Fe2 C5 170.97(14)
S2 Fe1 Fe2 C5 -80.83(14)
C3 Fe1 Fe2 C6 127.0(3)
C2 Fe1 Fe2 C6 -141.6(3)
C1 Fe1 Fe2 C6 -12.4(4)
S1 Fe1 Fe2 C6 -59.5(3)
S2 Fe1 Fe2 C6 48.7(3)
C3 Fe1 Fe2 S1 -173.48(15)
C2 Fe1 Fe2 S1 -82.11(13)
C1 Fe1 Fe2 S1 47.1(3)
S2 Fe1 Fe2 S1 108.20(4)
C3 Fe1 Fe2 S2 78.32(15)
C2 Fe1 Fe2 S2 169.69(13)
C1 Fe1 Fe2 S2 -61.1(3)
S1 Fe1 Fe2 S2 -108.20(4)
C3 Fe1 S1 C7 125.3(4)
C2 Fe1 S1 C7 -150.89(19)
C1 Fe1 S1 C7 -51.96(19)
S2 Fe1 S1 C7 55.12(14)
Fe2 Fe1 S1 C7 107.64(14)
C3 Fe1 S1 Fe2 17.7(4)
C2 Fe1 S1 Fe2 101.46(14)
C1 Fe1 S1 Fe2 -159.60(14)
S2 Fe1 S1 Fe2 -52.52(3)
C4 Fe2 S1 C7 144.8(2)
C5 Fe2 S1 C7 -126.8(4)
C6 Fe2 S1 C7 47.06(19)
S2 Fe2 S1 C7 -52.60(13)
Fe1 Fe2 S1 C7 -105.21(13)
C4 Fe2 S1 Fe1 -110.01(15)
C5 Fe2 S1 Fe1 -21.6(3)
C6 Fe2 S1 Fe1 152.26(14)
S2 Fe2 S1 Fe1 52.61(4)
C4 Fe2 S2 C8 119.5(5)
C5 Fe2 S2 C8 -148.58(19)
C6 Fe2 S2 C8 -49.02(19)
S1 Fe2 S2 C8 55.19(13)
Fe1 Fe2 S2 C8 107.47(13)
C4 Fe2 S2 Fe1 12.0(5)
C5 Fe2 S2 Fe1 103.95(14)
C6 Fe2 S2 Fe1 -156.49(14)
S1 Fe2 S2 Fe1 -52.27(3)
C3 Fe1 S2 C8 150.8(2)
C2 Fe1 S2 C8 -124.6(3)
C1 Fe1 S2 C8 53.2(2)
S1 Fe1 S2 C8 -49.17(14)
Fe2 Fe1 S2 C8 -101.57(14)
C3 Fe1 S2 Fe2 -107.58(16)
C2 Fe1 S2 Fe2 -23.0(3)
C1 Fe1 S2 Fe2 154.82(14)
S1 Fe1 S2 Fe2 52.40(4)
C3 Fe1 C1 O1 59(7)
C2 Fe1 C1 O1 -32(7)
S1 Fe1 C1 O1 -122(6)
S2 Fe1 C1 O1 149(6)
Fe2 Fe1 C1 O1 -161(6)
C3 Fe1 C2 O2 48(7)
C1 Fe1 C2 O2 146(7)
S1 Fe1 C2 O2 -111(7)
S2 Fe1 C2 O2 -37(7)
Fe2 Fe1 C2 O2 -56(7)
C2 Fe1 C3 O3 11(22)
C1 Fe1 C3 O3 -88(22)
S1 Fe1 C3 O3 95(22)
S2 Fe1 C3 O3 164(22)
Fe2 Fe1 C3 O3 110(22)
C5 Fe2 C4 O4 -150(17)
C6 Fe2 C4 O4 110(17)
S1 Fe2 C4 O4 5(17)
S2 Fe2 C4 O4 -59(17)
Fe1 Fe2 C4 O4 -48(17)
C4 Fe2 C5 O5 151(19)
C6 Fe2 C5 O5 -110(19)
S1 Fe2 C5 O5 64(19)
S2 Fe2 C5 O5 -9(19)
Fe1 Fe2 C5 O5 46(19)
C4 Fe2 C6 O6 103(22)
C5 Fe2 C6 O6 10(22)
S1 Fe2 C6 O6 -168(22)
S2 Fe2 C6 O6 -81(22)
Fe1 Fe2 C6 O6 -120(22)
C9 N1 C7 S1 108.3(4)
C8 N1 C7 S1 -61.0(4)
Fe1 S1 C7 N1 -13.6(3)
Fe2 S1 C7 N1 60.9(3)
C9 N1 C8 S2 -101.6(3)
C7 N1 C8 S2 68.3(4)
Fe2 S2 C8 N1 -72.3(3)
Fe1 S2 C8 N1 0.3(3)
C8 N1 C9 O7 5.7(5)
C7 N1 C9 O7 -163.2(3)
C8 N1 C9 C10 -171.4(3)
C7 N1 C9 C10 19.7(5)
O7 C9 C10 C15 42.7(5)
N1 C9 C10 C15 -140.3(4)
O7 C9 C10 C11 -131.3(4)
N1 C9 C10 C11 45.8(5)
C15 C10 C11 C12 -0.2(6)
C9 C10 C11 C12 173.7(4)
C10 C11 C12 C13 1.2(6)
C11 C12 C13 C14 -0.6(7)
C12 C13 C14 C15 -0.9(7)
C11 C10 C15 C14 -1.3(6)
C9 C10 C15 C14 -175.4(4)
C13 C14 C15 C10 1.9(7)
